data_4127059
loop_
_publ_author_name
'Karmel, Caleb'
'Li, Bi-Jie'
'Hartwig, John F.'

_publ_section_title
;
 Rhodium-Catalyzed Regioselective Silylation of Alkyl C-H Bonds for the
 Synthesis of 1,4-Diols.
;
_journal_name_full 'Journal of the American Chemical Society'
_journal_paper_doi 10.1021/jacs.7b11964
_journal_year 2018
_chemical_formula_moiety 'C78 H64 O2 P4 Rh'
_chemical_formula_sum 'C78 H64 O2 P4 Rh'
_chemical_formula_weight 1260.18
_chemical_name_common compound9
_chemical_name_systematic compound9
_space_group_crystal_system monoclinic
_space_group_IT_number 15
_space_group_name_Hall '-C 2yc'
_space_group_name_H-M_alt 'C 1 2/c 1'
_symmetry_Int_Tables_number 15
_symmetry_space_group_name_Hall '-C 2yc'
_symmetry_space_group_name_H-M 'C 1 2/c 1'
_atom_sites_solution_primary direct
_audit_creation_date 2017-11-04
_audit_creation_method
;
Olex2 1.2
(compiled 2017.08.10 svn.r3458 for OlexSys, GUI svn.r5381)
;
_cell_angle_alpha 90
_cell_angle_beta 96.862(1)
_cell_angle_gamma 90
_cell_formula_units_Z 4
_cell_length_a 17.6304(6)
_cell_length_b 18.1797(6)
_cell_length_c 18.7127(6)
_cell_measurement_reflns_used 9905
_cell_measurement_temperature 100(2)
_cell_measurement_theta_max 25.26
_cell_measurement_theta_min 2.49
_cell_volume 5954.7(3)
_computing_cell_refinement 'Bruker SAINT'
_computing_data_collection 'Bruker APEX2'
_computing_data_reduction 'Bruker SAINT'
_computing_molecular_graphics 'Olex2 (Dolomanov et al., 2009)'
_computing_publication_material 'Olex2 (Dolomanov et al., 2009)'
_computing_structure_refinement 'olex2.refine (Bourhis et al., 2015)'
_computing_structure_solution 'SIR2004 (Burla et al., 2007)'
_diffrn_ambient_temperature 100.15
_diffrn_detector_area_resol_mean 8.366
_diffrn_measured_fraction_theta_full 0.9811
_diffrn_measured_fraction_theta_max 0.9696
_diffrn_measurement_device_type 'Bruker APEX-II CCD'
_diffrn_measurement_method '\f and \w scans'
_diffrn_radiation_type 'Mo K\a'
_diffrn_radiation_wavelength 0.71073
_diffrn_reflns_av_R_equivalents 0.0597
_diffrn_reflns_av_unetI/netI 0.0633
_diffrn_reflns_limit_h_max 20
_diffrn_reflns_limit_h_min -20
_diffrn_reflns_limit_k_max 21
_diffrn_reflns_limit_k_min -20
_diffrn_reflns_limit_l_max 22
_diffrn_reflns_limit_l_min -22
_diffrn_reflns_number 26276
_diffrn_reflns_theta_full 25.0000
_diffrn_reflns_theta_max 25.38
_diffrn_reflns_theta_min 1.61
_exptl_absorpt_coefficient_mu 0.445
_exptl_absorpt_correction_T_max 0.928
_exptl_absorpt_correction_T_min 0.859
_exptl_absorpt_correction_type multi-scan
_exptl_absorpt_process_details SADABS
_exptl_crystal_colour yellow
_exptl_crystal_colour_primary yellow
_exptl_crystal_density_diffrn 1.4055
_exptl_crystal_description prism
_exptl_crystal_F_000 2610.0971
_exptl_crystal_size_max 0.05
_exptl_crystal_size_mid 0.03
_exptl_crystal_size_min 0.03
_refine_diff_density_max 1.3854
_refine_diff_density_min -0.8013
_refine_diff_density_rms 0.1288
_refine_ls_d_res_high 0.8290
_refine_ls_d_res_low 12.6094
_refine_ls_goodness_of_fit_ref 1.0342
_refine_ls_hydrogen_treatment constr
_refine_ls_matrix_type full
_refine_ls_number_constraints 60
_refine_ls_number_parameters 386
_refine_ls_number_reflns 5321
_refine_ls_number_restraints 0
_refine_ls_restrained_S_all 1.0342
_refine_ls_R_factor_all 0.0676
_refine_ls_R_factor_gt 0.0452
_refine_ls_shift/su_max 0.0003
_refine_ls_shift/su_mean 0.0000
_refine_ls_structure_factor_coef Fsqd
_refine_ls_weighting_details 'w=1/[\s^2^(Fo^2^)+(0.0475P)^2^+11.7921P] where P=(Fo^2^+2Fc^2^)/3'
_refine_ls_weighting_scheme calc
_refine_ls_wR_factor_gt 0.0990
_refine_ls_wR_factor_ref 0.1098
_reflns_Friedel_coverage 0.0
_reflns_limit_h_max 20
_reflns_limit_h_min -20
_reflns_limit_k_max 21
_reflns_limit_k_min 0
_reflns_limit_l_max 22
_reflns_limit_l_min 0
_reflns_number_gt 3986
_reflns_number_total 5321
_reflns_threshold_expression I>=2u(I)
_cod_data_source_file ja7b11964_si_004.cif
_cod_data_source_block compound9
_cod_database_code 4127059
_olex2_refinement_description
;
1. Fixed Uiso
 At 1.2 times of:
  All C(H) groups
 At 1.5 times of:
  All C(H,H,H) groups
2.a Aromatic/amide H refined with riding coordinates:
 C2(H2), C3(H3), C4(H4), C5(H5), C6(H6), C8(H8), C9(H9), C10(H10), C11(H11),
 C12(H12), C14(H14), C15(H15), C16(H16), C20(H20), C21(H21), C22(H22), C29(H29),
  C30(H30), C31(H31), C32(H32), C33(H33), C35(H35), C36(H36), C37(H37),
 C38(H38), C39(H39)
2.b Idealised Me refined as rotating group:
 C26(H26a,H26b,H26c), C27(H27a,H27b,H27c)
;
_olex2_submission_special_instructions 'No special instructions were received'

loop_
_space_group_symop_id
_space_group_symop_operation_xyz
1 x,y,z
2 -x,y,-z+1/2
3 -x,-y,-z
4 x,-y,z-1/2
5 x+1/2,y+1/2,z
6 -x+1/2,y+1/2,-z+1/2
7 -x+1/2,-y+1/2,-z
8 x+1/2,-y+1/2,z-1/2

loop_
_atom_site_label
_atom_site_type_symbol
_atom_site_fract_x
_atom_site_fract_y
_atom_site_fract_z
_atom_site_U_iso_or_equiv
_atom_site_adp_type
_atom_site_occupancy
_atom_site_site_symmetry_order
_atom_site_refinement_flags_posn
_atom_site_refinement_flags_adp
_atom_site_refinement_flags_occupancy
C1 C 0.36773(18) 0.19310(17) 0.15535(17) 0.0180(8) Uani 1.000000 1 . . .
C2 C 0.3037(2) 0.21020(18) 0.10762(18) 0.0231(8) Uani 1.000000 1 . . .
H2 H 0.2695(2) 0.24707(18) 0.12026(18) 0.0277(10) Uiso 1.000000 1 R . .
C3 C 0.2886(2) 0.17482(19) 0.04227(18) 0.0256(8) Uani 1.000000 1 . . .
H3 H 0.2440(2) 0.18683(19) 0.01086(18) 0.0307(10) Uiso 1.000000 1 R . .
C4 C 0.3382(2) 0.1221(2) 0.02244(19) 0.0271(9) Uani 1.000000 1 . . .
H4 H 0.3280(2) 0.0977(2) -0.02262(19) 0.0325(11) Uiso 1.000000 1 R . .
C5 C 0.4023(2) 0.10504(19) 0.06823(19) 0.0269(9) Uani 1.000000 1 . . .
H5 H 0.4368(2) 0.06887(19) 0.05469(19) 0.0323(10) Uiso 1.000000 1 R . .
C6 C 0.41736(19) 0.14017(19) 0.13423(18) 0.0238(8) Uani 1.000000 1 . . .
H6 H 0.46213(19) 0.12787(19) 0.16535(18) 0.0286(10) Uiso 1.000000 1 R . .
C7 C 0.29555(19) 0.27523(18) 0.25427(17) 0.0193(8) Uani 1.000000 1 . . .
C8 C 0.27782(19) 0.34879(19) 0.25629(17) 0.0212(8) Uani 1.000000 1 . . .
H8 H 0.31707(19) 0.38448(19) 0.25545(17) 0.0255(10) Uiso 1.000000 1 R . .
C9 C 0.2026(2) 0.3716(2) 0.25956(19) 0.0302(9) Uani 1.000000 1 . . .
H9 H 0.1913(2) 0.4226(2) 0.26132(19) 0.0363(11) Uiso 1.000000 1 R . .
C10 C 0.1449(2) 0.3212(2) 0.26027(19) 0.0315(9) Uani 1.000000 1 . . .
H10 H 0.0936(2) 0.3371(2) 0.26075(19) 0.0378(11) Uiso 1.000000 1 R . .
C11 C 0.1625(2) 0.2466(2) 0.26027(19) 0.0301(9) Uani 1.000000 1 . . .
H11 H 0.1232(2) 0.2111(2) 0.26170(19) 0.0361(11) Uiso 1.000000 1 R . .
C12 C 0.2364(2) 0.2244(2) 0.25820(18) 0.0265(9) Uani 1.000000 1 . . .
H12 H 0.2479(2) 0.1733(2) 0.25945(18) 0.0318(10) Uiso 1.000000 1 R . .
C13 C 0.39312(18) 0.16518(17) 0.30773(18) 0.0179(8) Uani 1.000000 1 . . .
C14 C 0.38756(18) 0.08980(18) 0.29253(18) 0.0205(8) Uani 1.000000 1 . . .
H14 H 0.37938(18) 0.07352(18) 0.24397(18) 0.0246(10) Uiso 1.000000 1 R . .
C15 C 0.39394(18) 0.03883(18) 0.34806(18) 0.0208(8) Uani 1.000000 1 . . .
H15 H 0.39203(18) -0.01218(18) 0.33696(18) 0.0250(9) Uiso 1.000000 1 R . .
C16 C 0.40306(18) 0.06090(18) 0.41941(18) 0.0204(8) Uani 1.000000 1 . . .
H16 H 0.40686(18) 0.02501(18) 0.45656(18) 0.0245(10) Uiso 1.000000 1 R . .
C17 C 0.40671(17) 0.13545(17) 0.43714(18) 0.0176(8) Uani 1.000000 1 . . .
C18 C 0.41526(18) 0.16717(18) 0.51322(17) 0.0190(8) Uani 1.000000 1 . . .
C19 C 0.47105(18) 0.23172(17) 0.51326(17) 0.0164(7) Uani 1.000000 1 . . .
C20 C 0.52668(18) 0.25035(18) 0.56971(17) 0.0199(8) Uani 1.000000 1 . . .
H20 H 0.53389(18) 0.22050(18) 0.61164(17) 0.0239(9) Uiso 1.000000 1 R . .
C21 C 0.57172(18) 0.31274(18) 0.56467(18) 0.0201(8) Uani 1.000000 1 . . .
H21 H 0.60858(18) 0.32581(18) 0.60385(18) 0.0241(9) Uiso 1.000000 1 R . .
C22 C 0.56343(18) 0.35563(18) 0.50359(17) 0.0184(8) Uani 1.000000 1 . . .
H22 H 0.59475(18) 0.39788(18) 0.50127(17) 0.0221(9) Uiso 1.000000 1 R . .
C23 C 0.50967(18) 0.33808(17) 0.44484(16) 0.0146(7) Uani 1.000000 1 . . .
C24 C 0.46474(17) 0.27606(17) 0.45255(16) 0.0142(7) Uani 1.000000 1 . . .
C25 C 0.40268(17) 0.18465(17) 0.38021(17) 0.0153(7) Uani 1.000000 1 . . .
C26 C 0.4420(2) 0.10936(19) 0.56977(18) 0.0237(8) Uani 1.000000 1 . . .
H26a H 0.4046(6) 0.0693(6) 0.5677(8) 0.0355(12) Uiso 1.000000 1 GR . .
H26b H 0.4916(6) 0.0897(8) 0.5603(7) 0.0355(12) Uiso 1.000000 1 GR . .
H26c H 0.4471(12) 0.1319(3) 0.6177(2) 0.0355(12) Uiso 1.000000 1 GR . .
C27 C 0.33690(19) 0.19666(19) 0.52860(19) 0.0243(8) Uani 1.000000 1 . . .
H27a H 0.3182(6) 0.2326(9) 0.4916(7) 0.0364(13) Uiso 1.000000 1 GR . .
H27b H 0.3006(4) 0.1558(2) 0.5281(11) 0.0364(13) Uiso 1.000000 1 GR . .
H27c H 0.3421(3) 0.2204(10) 0.5760(5) 0.0364(13) Uiso 1.000000 1 GR . .
C28 C 0.57480(18) 0.45761(17) 0.37612(16) 0.0155(7) Uani 1.000000 1 . . .
C29 C 0.65067(18) 0.43587(18) 0.37653(17) 0.0203(8) Uani 1.000000 1 . . .
H29 H 0.66249(18) 0.38520(18) 0.37217(17) 0.0244(9) Uiso 1.000000 1 R . .
C30 C 0.7090(2) 0.48726(19) 0.38321(18) 0.0235(8) Uani 1.000000 1 . . .
H30 H 0.7604(2) 0.47164(19) 0.38314(18) 0.0281(10) Uiso 1.000000 1 R . .
C31 C 0.6929(2) 0.56139(19) 0.39000(18) 0.0251(9) Uani 1.000000 1 . . .
H31 H 0.7329(2) 0.59669(19) 0.39350(18) 0.0301(10) Uiso 1.000000 1 R . .
C32 C 0.6185(2) 0.58333(19) 0.39162(18) 0.0240(8) Uani 1.000000 1 . . .
H32 H 0.6070(2) 0.63395(19) 0.39701(18) 0.0289(10) Uiso 1.000000 1 R . .
C33 C 0.5596(2) 0.53135(17) 0.38535(17) 0.0204(8) Uani 1.000000 1 . . .
H33 H 0.5085(2) 0.54692(17) 0.38746(17) 0.0245(9) Uiso 1.000000 1 R . .
C34 C 0.41387(18) 0.44274(17) 0.36337(17) 0.0149(7) Uani 1.000000 1 . . .
C35 C 0.39378(18) 0.49223(17) 0.30800(18) 0.0195(8) Uani 1.000000 1 . . .
H35 H 0.42445(18) 0.49614(17) 0.26974(18) 0.0235(9) Uiso 1.000000 1 R . .
C36 C 0.32960(19) 0.53596(18) 0.30781(18) 0.0223(8) Uani 1.000000 1 . . .
H36 H 0.31712(19) 0.57049(18) 0.27012(18) 0.0267(10) Uiso 1.000000 1 R . .
C37 C 0.28360(19) 0.52959(18) 0.36223(19) 0.0239(8) Uani 1.000000 1 . . .
H37 H 0.23873(19) 0.55867(18) 0.36139(19) 0.0287(10) Uiso 1.000000 1 R . .
C38 C 0.30300(19) 0.48104(18) 0.41758(18) 0.0231(8) Uani 1.000000 1 . . .
H38 H 0.27188(19) 0.47718(18) 0.45551(18) 0.0277(10) Uiso 1.000000 1 R . .
C39 C 0.36820(19) 0.43731(18) 0.41847(18) 0.0202(8) Uani 1.000000 1 . . .
H39 H 0.38127(19) 0.40377(18) 0.45691(18) 0.0242(9) Uiso 1.000000 1 R . .
O1 O 0.40987(11) 0.25954(11) 0.39491(11) 0.0151(5) Uani 1.000000 1 . . .
P1 P 0.39278(5) 0.24179(5) 0.24206(4) 0.0173(2) Uani 1.000000 1 . . .
P2 P 0.49988(5) 0.38600(4) 0.35699(4) 0.0144(2) Uani 1.000000 1 . . .
Rh1 Rh 0.5 0.31983(2) 0.25 0.02268(14) Uani 1.000000 2 S T P

loop_
_atom_site_aniso_label
_atom_site_aniso_U_11
_atom_site_aniso_U_22
_atom_site_aniso_U_33
_atom_site_aniso_U_12
_atom_site_aniso_U_13
_atom_site_aniso_U_23
C1 0.0237(19) 0.0149(18) 0.0150(18) -0.0040(15) 0.0012(14) -0.0034(14)
C2 0.032(2) 0.0182(18) 0.018(2) 0.0021(16) -0.0001(16) 0.0000(16)
C3 0.033(2) 0.025(2) 0.0172(19) -0.0039(17) -0.0017(16) 0.0018(17)
C4 0.036(2) 0.031(2) 0.0160(19) -0.0149(18) 0.0074(17) -0.0071(17)
C5 0.025(2) 0.028(2) 0.030(2) -0.0033(16) 0.0118(17) -0.0067(18)
C6 0.022(2) 0.030(2) 0.020(2) -0.0046(16) 0.0025(15) -0.0027(17)
C7 0.027(2) 0.0194(19) 0.0109(18) 0.0004(15) -0.0005(14) 0.0013(15)
C8 0.025(2) 0.021(2) 0.0165(19) 0.0011(15) -0.0033(15) -0.0003(15)
C9 0.039(2) 0.028(2) 0.022(2) 0.0129(19) -0.0030(17) -0.0033(17)
C10 0.030(2) 0.046(3) 0.019(2) 0.0107(19) 0.0032(16) -0.0055(19)
C11 0.029(2) 0.034(2) 0.027(2) -0.0029(18) 0.0059(17) 0.0062(18)
C12 0.031(2) 0.024(2) 0.024(2) 0.0062(17) 0.0008(16) 0.0022(17)
C13 0.0141(17) 0.0176(18) 0.0215(19) -0.0008(14) 0.0003(14) 0.0036(15)
C14 0.0216(19) 0.0206(19) 0.0175(19) -0.0013(15) -0.0050(15) -0.0034(16)
C15 0.0242(19) 0.0115(18) 0.025(2) -0.0046(15) -0.0027(15) -0.0010(16)
C16 0.0210(19) 0.0166(19) 0.023(2) -0.0028(15) -0.0005(15) 0.0054(15)
C17 0.0113(17) 0.0196(19) 0.0216(19) -0.0012(14) -0.0000(14) 0.0059(16)
C18 0.0214(19) 0.0193(18) 0.0167(18) -0.0008(14) 0.0038(15) 0.0004(15)
C19 0.0163(17) 0.0161(18) 0.0179(19) 0.0018(14) 0.0059(14) 0.0010(15)
C20 0.0260(19) 0.0202(19) 0.0129(18) 0.0053(16) -0.0002(14) 0.0033(15)
C21 0.0181(18) 0.0253(19) 0.0159(19) -0.0009(15) -0.0021(14) -0.0029(16)
C22 0.0191(18) 0.0194(18) 0.0168(19) -0.0037(14) 0.0027(14) -0.0004(15)
C23 0.0180(18) 0.0141(17) 0.0121(17) 0.0007(14) 0.0032(14) -0.0028(14)
C24 0.0154(17) 0.0141(17) 0.0129(17) 0.0030(14) 0.0017(13) -0.0038(14)
C25 0.0108(16) 0.0129(17) 0.0217(19) -0.0000(13) -0.0007(14) -0.0000(15)
C26 0.032(2) 0.023(2) 0.0157(19) -0.0021(16) 0.0019(15) 0.0042(16)
C27 0.025(2) 0.025(2) 0.024(2) -0.0006(16) 0.0066(16) 0.0026(16)
C28 0.0209(19) 0.0162(18) 0.0094(17) -0.0019(14) 0.0023(14) -0.0009(14)
C29 0.025(2) 0.0187(19) 0.0169(19) -0.0030(15) 0.0025(15) 0.0019(15)
C30 0.023(2) 0.027(2) 0.0194(19) -0.0037(16) 0.0010(15) 0.0042(16)
C31 0.030(2) 0.029(2) 0.0163(19) -0.0132(17) 0.0004(15) 0.0009(16)
C32 0.037(2) 0.0162(19) 0.0180(19) -0.0040(16) 0.0016(16) -0.0021(15)
C33 0.027(2) 0.0170(19) 0.0179(19) -0.0010(15) 0.0064(15) -0.0017(15)
C34 0.0190(18) 0.0131(17) 0.0122(17) -0.0045(14) 0.0001(14) -0.0034(14)
C35 0.0236(19) 0.0157(18) 0.0193(19) 0.0016(15) 0.0026(15) -0.0022(15)
C36 0.030(2) 0.0154(18) 0.0196(19) 0.0048(16) -0.0034(16) -0.0004(15)
C37 0.023(2) 0.0202(19) 0.027(2) 0.0061(15) -0.0027(16) -0.0068(17)
C38 0.023(2) 0.028(2) 0.019(2) -0.0022(16) 0.0044(15) -0.0076(17)
C39 0.026(2) 0.0195(19) 0.0142(18) -0.0004(15) -0.0003(15) -0.0023(15)
O1 0.0164(12) 0.0121(12) 0.0163(12) -0.0018(9) -0.0002(9) 0.0004(10)
P1 0.0235(5) 0.0146(5) 0.0132(5) -0.0000(4) -0.0000(4) 0.0000(4)
P2 0.0177(5) 0.0121(4) 0.0135(5) -0.0010(3) 0.0017(3) -0.0001(4)
Rh1 0.0356(3) 0.0164(2) 0.0172(2) -0.000000 0.00820(18) 0.000000

loop_
_atom_type_symbol
_atom_type_scat_dispersion_real
_atom_type_scat_dispersion_imag
_atom_type_scat_Cromer_Mann_a1
_atom_type_scat_Cromer_Mann_a2
_atom_type_scat_Cromer_Mann_a3
_atom_type_scat_Cromer_Mann_a4
_atom_type_scat_Cromer_Mann_b1
_atom_type_scat_Cromer_Mann_b2
_atom_type_scat_Cromer_Mann_b3
_atom_type_scat_Cromer_Mann_b4
_atom_type_scat_Cromer_Mann_c
_atom_type_scat_source
_atom_type_scat_dispersion_source
H 0.00000 0.00000 0.49300 0.32291 0.14019 0.04081 10.51090 26.12570 3.14236 57.79970 0.0030380000826 'International Tables Volume C Table 6.1.1.4 (pp. 500-502)' 'Henke, Gullikson and Davis, At. Data and Nucl. Data Tables, 1993, 54, 2'
C 0.00347 0.00161 2.31000 1.02000 1.58860 0.86500 20.84390 10.20750 0.56870 51.65120 0.215599998832 'International Tables Volume C Table 6.1.1.4 (pp. 500-502)' 'Henke, Gullikson and Davis, At. Data and Nucl. Data Tables, 1993, 54, 2'
Rh -1.11611 0.93962 19.29570 14.35010 4.73425 1.28918 0.75154 8.21758 25.87490 98.60620 5.32800006866 'International Tables Volume C Table 6.1.1.4 (pp. 500-502)' 'Henke, Gullikson and Davis, At. Data and Nucl. Data Tables, 1993, 54, 2'
O 0.01158 0.00611 3.04850 2.28680 1.54630 0.86700 13.27710 5.70110 0.32390 32.90890 0.250800013542 'International Tables Volume C Table 6.1.1.4 (pp. 500-502)' 'Henke, Gullikson and Davis, At. Data and Nucl. Data Tables, 1993, 54, 2'
P 0.10434 0.09671 6.43450 4.17910 1.78000 1.49080 1.90670 27.15700 0.52600 68.16450 1.11489999294 'International Tables Volume C Table 6.1.1.4 (pp. 500-502)' 'Henke, Gullikson and Davis, At. Data and Nucl. Data Tables, 1993, 54, 2'

loop_
_geom_angle_atom_site_label_1
_geom_angle_atom_site_label_2
_geom_angle_atom_site_label_3
_geom_angle
_geom_angle_site_symmetry_1
_geom_angle_site_symmetry_3
C6 C1 C2 117.6(3) . .
P1 C1 C2 123.1(3) . .
P1 C1 C6 119.1(2) . .
H2 C2 C1 119.29(19) . .
C3 C2 C1 121.4(3) . .
C3 C2 H2 119.3(2) . .
H3 C3 C2 119.9(2) . .
C4 C3 C2 120.1(3) . .
C4 C3 H3 119.9(2) . .
H4 C4 C3 120.3(2) . .
C5 C4 C3 119.4(3) . .
C5 C4 H4 120.3(2) . .
H5 C5 C4 119.7(2) . .
C6 C5 C4 120.6(3) . .
C6 C5 H5 119.7(2) . .
C5 C6 C1 120.8(3) . .
H6 C6 C1 119.60(19) . .
H6 C6 C5 119.6(2) . .
C12 C7 C8 117.8(3) . .
P1 C7 C8 122.5(3) . .
P1 C7 C12 119.6(3) . .
H8 C8 C7 119.7(2) . .
C9 C8 C7 120.6(3) . .
C9 C8 H8 119.7(2) . .
H9 C9 C8 119.6(2) . .
C10 C9 C8 120.8(3) . .
C10 C9 H9 119.6(2) . .
H10 C10 C9 120.5(2) . .
C11 C10 C9 119.1(3) . .
C11 C10 H10 120.5(2) . .
H11 C11 C10 120.0(2) . .
C12 C11 C10 120.0(4) . .
C12 C11 H11 120.0(2) . .
C11 C12 C7 121.6(3) . .
H12 C12 C7 119.2(2) . .
H12 C12 C11 119.2(2) . .
C25 C13 C14 116.4(3) . .
P1 C13 C14 127.2(3) . .
P1 C13 C25 116.4(2) . .
H14 C14 C13 119.87(19) . .
C15 C14 C13 120.3(3) . .
C15 C14 H14 119.87(19) . .
H15 C15 C14 119.39(19) . .
C16 C15 C14 121.2(3) . .
C16 C15 H15 119.39(19) . .
H16 C16 C15 119.75(19) . .
C17 C16 C15 120.5(3) . .
C17 C16 H16 119.8(2) . .
C18 C17 C16 125.8(3) . .
C25 C17 C16 116.6(3) . .
C25 C17 C18 117.6(3) . .
C19 C18 C17 106.4(3) . .
C26 C18 C17 112.0(3) . .
C26 C18 C19 112.5(3) . .
C27 C18 C17 108.3(3) . .
C27 C18 C19 108.9(3) . .
C27 C18 C26 108.7(3) . .
C20 C19 C18 125.5(3) . .
C24 C19 C18 117.2(3) . .
C24 C19 C20 117.4(3) . .
H20 C20 C19 119.97(19) . .
C21 C20 C19 120.1(3) . .
C21 C20 H20 119.97(19) . .
H21 C21 C20 119.60(19) . .
C22 C21 C20 120.8(3) . .
C22 C21 H21 119.60(19) . .
H22 C22 C21 119.41(19) . .
C23 C22 C21 121.2(3) . .
C23 C22 H22 119.41(19) . .
C24 C23 C22 116.3(3) . .
P2 C23 C22 125.0(2) . .
P2 C23 C24 118.6(2) . .
C23 C24 C19 124.3(3) . .
O1 C24 C19 119.3(3) . .
O1 C24 C23 116.4(3) . .
C17 C25 C13 125.0(3) . .
O1 C25 C13 116.0(3) . .
O1 C25 C17 119.0(3) . .
H26a C26 C18 109.5 . .
H26b C26 C18 109.5 . .
H26b C26 H26a 109.5 . .
H26c C26 C18 109.5 . .
H26c C26 H26a 109.5 . .
H26c C26 H26b 109.5 . .
H27a C27 C18 109.5 . .
H27b C27 C18 109.5 . .
H27b C27 H27a 109.5 . .
H27c C27 C18 109.5 . .
H27c C27 H27a 109.5 . .
H27c C27 H27b 109.5 . .
C33 C28 C29 118.3(3) . .
P2 C28 C29 117.5(2) . .
P2 C28 C33 124.0(2) . .
H29 C29 C28 119.64(19) . .
C30 C29 C28 120.7(3) . .
C30 C29 H29 119.6(2) . .
H30 C30 C29 119.8(2) . .
C31 C30 C29 120.5(3) . .
C31 C30 H30 119.8(2) . .
H31 C31 C30 120.3(2) . .
C32 C31 C30 119.4(3) . .
C32 C31 H31 120.3(2) . .
H32 C32 C31 119.9(2) . .
C33 C32 C31 120.2(3) . .
C33 C32 H32 119.9(2) . .
C32 C33 C28 120.9(3) . .
H33 C33 C28 119.56(19) . .
H33 C33 C32 119.6(2) . .
C39 C34 C35 118.9(3) . .
P2 C34 C35 116.9(2) . .
P2 C34 C39 124.2(2) . .
H35 C35 C34 119.63(19) . .
C36 C35 C34 120.7(3) . .
C36 C35 H35 119.6(2) . .
H36 C36 C35 119.9(2) . .
C37 C36 C35 120.2(3) . .
C37 C36 H36 119.9(2) . .
H37 C37 C36 120.2(2) . .
C38 C37 C36 119.7(3) . .
C38 C37 H37 120.2(2) . .
H38 C38 C37 119.8(2) . .
C39 C38 C37 120.4(3) . .
C39 C38 H38 119.8(2) . .
C38 C39 C34 120.1(3) . .
H39 C39 C34 119.95(19) . .
H39 C39 C38 120.0(2) . .
C25 O1 C24 113.7(2) . .
C7 P1 C1 97.87(15) . .
C13 P1 C1 101.69(14) . .
C13 P1 C7 95.40(14) . .
Rh1 P1 C1 116.64(11) . .
Rh1 P1 C7 122.73(11) . .
Rh1 P1 C13 118.11(10) . .
C28 P2 C23 99.78(14) . .
C34 P2 C23 101.27(14) . .
C34 P2 C28 99.57(14) . .
Rh1 P2 C23 120.63(10) . .
Rh1 P2 C28 116.90(10) . .
Rh1 P2 C34 115.30(10) . .
P1 Rh1 P1 105.87(4) 2_655 .
P2 Rh1 P1 109.83(3) . 2_655
P2 Rh1 P1 106.35(3) 2_655 2_655
P2 Rh1 P1 109.83(3) 2_655 .
P2 Rh1 P1 106.35(3) . .
P2 Rh1 P2 118.00(4) 2_655 .

loop_
_geom_bond_atom_site_label_1
_geom_bond_atom_site_label_2
_geom_bond_distance
C1 C2 1.389(5)
C1 C6 1.389(5)
C1 P1 1.855(3)
C2 H2 0.9500
C2 C3 1.379(5)
C3 H3 0.9500
C3 C4 1.378(5)
C4 H4 0.9500
C4 C5 1.369(5)
C5 H5 0.9500
C5 C6 1.387(5)
C6 H6 0.9500
C7 C8 1.375(5)
C7 C12 1.401(5)
C7 P1 1.858(3)
C8 H8 0.9500
C8 C9 1.398(5)
C9 H9 0.9500
C9 C10 1.369(5)
C10 H10 0.9500
C10 C11 1.391(5)
C11 H11 0.9500
C11 C12 1.370(5)
C12 H12 0.9500
C13 C14 1.401(4)
C13 C25 1.392(5)
C13 P1 1.857(3)
C14 H14 0.9500
C14 C15 1.387(5)
C15 H15 0.9500
C15 C16 1.385(5)
C16 H16 0.9500
C16 C17 1.395(4)
C17 C18 1.527(5)
C17 C25 1.386(4)
C18 C19 1.531(4)
C18 C26 1.526(4)
C18 C27 1.541(5)
C19 C20 1.395(4)
C19 C24 1.387(4)
C20 H20 0.9500
C20 C21 1.394(5)
C21 H21 0.9500
C21 C22 1.377(5)
C22 H22 0.9500
C22 C23 1.400(4)
C23 C24 1.395(4)
C23 P2 1.850(3)
C24 O1 1.393(4)
C25 O1 1.392(4)
C26 H26a 0.9800
C26 H26b 0.9800
C26 H26c 0.9800
C27 H27a 0.9800
C27 H27b 0.9800
C27 H27c 0.9800
C28 C29 1.394(4)
C28 C33 1.382(4)
C28 P2 1.859(3)
C29 H29 0.9500
C29 C30 1.383(5)
C30 H30 0.9500
C30 C31 1.386(5)
C31 H31 0.9500
C31 C32 1.375(5)
C32 H32 0.9500
C32 C33 1.398(5)
C33 H33 0.9500
C34 C35 1.386(4)
C34 C39 1.385(5)
C34 P2 1.850(3)
C35 H35 0.9500
C35 C36 1.383(5)
C36 H36 0.9500
C36 C37 1.381(5)
C37 H37 0.9500
C37 C38 1.373(5)
C38 H38 0.9500
C38 C39 1.396(5)
C39 H39 0.9500
P1 Rh1 2.3539(9)
P2 Rh1 2.3359(8)
